data_7223867
loop_
_publ_author_name
'Cai, Song-Liang'
'Zheng, Sheng-Run'
'Fan, Jun'
'Zeng, Rong-Hua'
'Zhang, Wei-Guang'

_publ_section_title
;
 Two new three-dimensional metal--organic frameworks with 4-connected
 diamondoid and unusual (6,16)-connected net topologies based on planar
 tetranuclear squares as secondary building units
;
_journal_issue 7
_journal_name_full CrystEngComm
_journal_page_first 1174
_journal_paper_doi 10.1039/C5CE02138C
_journal_volume 18
_journal_year 2016
_chemical_formula_sum 'C24 H54 Co6 F12 N8 O43'
_chemical_formula_weight 1724.33
_chemical_name_systematic
; 
 ? 
;
_space_group_crystal_system tetragonal
_space_group_IT_number 141
_space_group_name_Hall '-I 4bd 2'
_space_group_name_H-M_alt 'I 41/a m d'
_symmetry_space_group_name_Hall '-I 4bd 2'
_symmetry_space_group_name_H-M 'I 41/a m d :2'
_atom_sites_solution_hydrogens geom
_atom_sites_solution_primary direct
_atom_sites_solution_secondary difmap
_audit_creation_method SHELXL-97
_audit_update_record
;
2015-10-24 deposited with the CCDC.
2016-01-12 downloaded from the CCDC.
;
_cell_angle_alpha 90.00
_cell_angle_beta 90.00
_cell_angle_gamma 90.00
_cell_formula_units_Z 8
_cell_length_a 17.726(2)
_cell_length_b 17.726(2)
_cell_length_c 38.491(5)
_cell_measurement_reflns_used 2728
_cell_measurement_temperature 298(2)
_cell_measurement_theta_max 22.43
_cell_measurement_theta_min 2.53
_cell_volume 12094(2)
_computing_cell_refinement 'Bruker SAINT'
_computing_data_collection 'Bruker APEX2'
_computing_data_reduction 'Bruker SAINT'
_computing_molecular_graphics 'Bruker SHELXTL'
_computing_publication_material 'Bruker SHELXTL'
_computing_structure_refinement 'SHELXL-97 (Sheldrick, 2008)'
_computing_structure_solution 'SHELXS-97 (Sheldrick, 2008)'
_diffrn_ambient_temperature 298(2)
_diffrn_measured_fraction_theta_full 1.000
_diffrn_measured_fraction_theta_max 1.000
_diffrn_measurement_device_type 'Bruker APEX-II CCD'
_diffrn_measurement_method '\f and \w scans'
_diffrn_radiation_monochromator graphite
_diffrn_radiation_source 'fine-focus sealed tube'
_diffrn_radiation_type MoK\a
_diffrn_radiation_wavelength 0.71073
_diffrn_reflns_av_R_equivalents 0.0885
_diffrn_reflns_av_sigmaI/netI 0.0447
_diffrn_reflns_limit_h_max 16
_diffrn_reflns_limit_h_min -21
_diffrn_reflns_limit_k_max 19
_diffrn_reflns_limit_k_min -21
_diffrn_reflns_limit_l_max 47
_diffrn_reflns_limit_l_min -47
_diffrn_reflns_number 32252
_diffrn_reflns_theta_full 26.00
_diffrn_reflns_theta_max 26.00
_diffrn_reflns_theta_min 1.94
_exptl_absorpt_coefficient_mu 1.756
_exptl_absorpt_correction_T_max 0.704
_exptl_absorpt_correction_T_min 0.618
_exptl_absorpt_correction_type multi-scan
_exptl_absorpt_process_details 'SADABS (Sheldrick, 1996)'
_exptl_crystal_colour red
_exptl_crystal_density_diffrn 1.894
_exptl_crystal_density_method 'not measured'
_exptl_crystal_description Block
_exptl_crystal_F_000 6944
_exptl_crystal_size_max 0.28
_exptl_crystal_size_mid 0.25
_exptl_crystal_size_min 0.20
_refine_diff_density_max 0.775
_refine_diff_density_min -0.511
_refine_diff_density_rms 0.113
_refine_ls_extinction_method none
_refine_ls_goodness_of_fit_ref 1.038
_refine_ls_hydrogen_treatment constr
_refine_ls_matrix_type full
_refine_ls_number_parameters 252
_refine_ls_number_reflns 3179
_refine_ls_number_restraints 96
_refine_ls_restrained_S_all 1.120
_refine_ls_R_factor_all 0.0802
_refine_ls_R_factor_gt 0.0531
_refine_ls_shift/su_max 0.000
_refine_ls_shift/su_mean 0.000
_refine_ls_structure_factor_coef Fsqd
_refine_ls_weighting_details 'calc w=1/[\s^2^(Fo^2^)+(0.0896P)^2^+55.0594P] where P=(Fo^2^+2Fc^2^)/3'
_refine_ls_weighting_scheme calc
_refine_ls_wR_factor_gt 0.1439
_refine_ls_wR_factor_ref 0.1660
_reflns_number_gt 2238
_reflns_number_total 3179
_reflns_threshold_expression >2sigma(I)
_cod_data_source_file c5ce02138c2.cif
_cod_data_source_block 1
_cod_depositor_comments 'Adding full bibliography for 7223867--7223868.cif.'
_cod_original_cell_volume 12094(3)
_cod_database_code 7223867

loop_
_symmetry_equiv_pos_as_xyz
'x, y, z'
'-x+1/2, -y, z+1/2'
'-y+1/4, x+3/4, z+1/4'
'y+1/4, -x+1/4, z+3/4'
'-x+1/2, y, -z+1/2'
'x, -y, -z'
'y+1/4, x+3/4, -z+1/4'
'-y+1/4, -x+1/4, -z+3/4'
'x+1/2, y+1/2, z+1/2'
'-x+1, -y+1/2, z+1'
'-y+3/4, x+5/4, z+3/4'
'y+3/4, -x+3/4, z+5/4'
'-x+1, y+1/2, -z+1'
'x+1/2, -y+1/2, -z+1/2'
'y+3/4, x+5/4, -z+3/4'
'-y+3/4, -x+3/4, -z+5/4'
'-x, -y, -z'
'x-1/2, y, -z-1/2'
'y-1/4, -x-3/4, -z-1/4'
'-y-1/4, x-1/4, -z-3/4'
'x-1/2, -y, z-1/2'
'-x, y, z'
'-y-1/4, -x-3/4, z-1/4'
'y-1/4, x-1/4, z-3/4'
'-x+1/2, -y+1/2, -z+1/2'
'x, y+1/2, -z'
'y+1/4, -x-1/4, -z+1/4'
'-y+1/4, x+1/4, -z-1/4'
'x, -y+1/2, z'
'-x+1/2, y+1/2, z+1/2'
'-y+1/4, -x-1/4, z+1/4'
'y+1/4, x+1/4, z-1/4'

loop_
_atom_site_label
_atom_site_type_symbol
_atom_site_fract_x
_atom_site_fract_y
_atom_site_fract_z
_atom_site_U_iso_or_equiv
_atom_site_adp_type
_atom_site_occupancy
_atom_site_symmetry_multiplicity
_atom_site_calc_flag
_atom_site_refinement_flags
C1 C 0.2594(3) 0.6525(3) 0.01200(12) 0.0271(11) Uani 1 1 d .
C2 C 0.2759(3) 0.7108(3) 0.03835(12) 0.0232(10) Uani 1 1 d .
C3 C 0.3146(5) 0.7500 0.08741(18) 0.0316(17) Uani 1 2 d S
C4 C 0.3423(6) 0.7500 0.1241(2) 0.056(2) Uani 1 2 d SDU
C5 C 0.4007(3) 0.5299(3) 0.13182(12) 0.0265(11) Uani 1 1 d .
C6 C 0.4609(3) 0.5491(3) 0.10622(12) 0.0262(11) Uani 1 1 d .
C7 C 0.5000 0.5859(4) 0.05670(18) 0.0270(16) Uani 1 2 d S
C8 C 0.5000 0.6155(6) 0.0204(2) 0.060(2) Uani 1 2 d SDU
Co1 Co 0.31579(4) 0.56676(4) 0.070053(16) 0.0255(2) Uani 1 1 d .
Co2 Co 0.5000 0.51855(6) 0.19757(2) 0.0292(3) Uani 1 2 d S
F1 F 0.3476(6) 0.6867(4) 0.1387(2) 0.055(2) Uani 0.50 1 d PDU
F2 F 0.2997(6) 0.7968(6) 0.1431(2) 0.080(3) Uani 0.50 1 d PDU
F3 F 0.4098(6) 0.7815(5) 0.1271(2) 0.093(3) Uani 0.50 1 d PDU
F4 F 0.5607(5) 0.6288(7) 0.0072(2) 0.074(3) Uani 0.50 1 d PDU
F5 F 0.4576(5) 0.5717(6) -0.0005(2) 0.078(3) Uani 0.50 1 d PDU
F6 F 0.4564(6) 0.6785(5) 0.0184(3) 0.079(3) Uani 0.50 1 d PDU
N1 N 0.3009(3) 0.6862(2) 0.06969(11) 0.0286(10) Uani 1 1 d .
N2 N 0.4367(2) 0.5725(2) 0.07441(11) 0.0263(9) Uani 1 1 d .
O1 O 0.2800(2) 0.58603(19) 0.01933(9) 0.0322(9) Uani 1 1 d .
O2 O 0.2249(2) 0.6673(2) -0.01587(9) 0.0353(9) Uani 1 1 d .
O3 O 0.33419(19) 0.5362(2) 0.12097(9) 0.0298(8) Uani 1 1 d .
O4 O 0.4154(2) 0.5084(2) 0.16203(9) 0.0376(10) Uani 1 1 d .
O1W O 0.3234(2) 0.4513(2) 0.05341(10) 0.0387(10) Uani 1 1 d .
H1WA H 0.3247 0.4128 0.0666 0.058 Uiso 1 1 d R
H1WB H 0.3374 0.4374 0.0333 0.058 Uiso 1 1 d R
O2W O 0.2002(2) 0.5413(3) 0.08270(10) 0.0446(10) Uani 1 1 d .
H2WA H 0.1947 0.5136 0.0998 0.067 Uiso 1 1 d R
H2WB H 0.1724 0.5231 0.0675 0.067 Uiso 1 1 d R
O3W O 0.5000 0.6384(3) 0.19072(19) 0.0523(16) Uani 1 2 d S
H3W H 0.5396 0.6560 0.1982 0.078 Uiso 1 1 calc R
O4W O 0.5000 0.3974(4) 0.20403(17) 0.0543(17) Uani 1 2 d S
H4W H 0.4646 0.3791 0.1932 0.081 Uiso 1 1 d R
O5W O 0.1280(3) 0.4564(3) 0.03038(14) 0.0762(16) Uani 1 1 d .
H5WA H 0.1592 0.4484 0.0154 0.114 Uiso 1 1 d R
H5WB H 0.0974 0.4933 0.0300 0.114 Uiso 1 1 d R
O6W O 0.6134(6) 0.7500 0.2180(3) 0.116(3) Uani 1 2 d S
H6W H 0.6243 0.7081 0.2253 0.174 Uiso 1 1 d R
O7W O 0.5723(5) 0.3584(5) 0.0900(3) 0.182(5) Uani 1 1 d .
H7WA H 0.5733 0.3158 0.0980 0.273 Uiso 1 1 d R
H7WB H 0.6036 0.3756 0.0997 0.273 Uiso 1 1 d R
O8W O 0.5000 0.7500 0.2736(16) 0.61(5) Uani 1 4 d S
H8W H 0.5401 0.7500 0.2855 0.918 Uiso 1 2 d SR
O9W O 0.5816(17) 0.8359(17) 0.3318(9) 0.81(5) Uani 1 1 d .
H9WA H 0.5695 0.8749 0.3217 1.216 Uiso 1 1 d R
H9WB H 0.5837 0.8516 0.3518 1.216 Uiso 1 1 d R

loop_
_atom_site_aniso_label
_atom_site_aniso_U_11
_atom_site_aniso_U_22
_atom_site_aniso_U_33
_atom_site_aniso_U_23
_atom_site_aniso_U_13
_atom_site_aniso_U_12
C1 0.036(3) 0.028(3) 0.018(2) 0.002(2) -0.002(2) -0.004(2)
C2 0.030(3) 0.022(2) 0.018(2) 0.0005(19) -0.005(2) -0.001(2)
C3 0.048(5) 0.028(4) 0.019(3) 0.000 -0.006(3) 0.000
C4 0.084(5) 0.046(4) 0.038(4) 0.000 -0.023(4) 0.000
C5 0.026(3) 0.030(3) 0.023(2) 0.004(2) -0.002(2) -0.005(2)
C6 0.030(3) 0.029(3) 0.020(2) 0.003(2) 0.000(2) 0.002(2)
C7 0.029(4) 0.030(4) 0.022(3) 0.009(3) 0.000 0.000
C8 0.061(5) 0.078(5) 0.040(4) 0.022(4) 0.000 0.000
Co1 0.0315(4) 0.0239(4) 0.0209(4) 0.0033(3) -0.0051(3) -0.0009(3)
Co2 0.0214(5) 0.0470(7) 0.0193(5) 0.0107(4) 0.000 0.000
F1 0.100(6) 0.033(4) 0.031(4) 0.005(3) -0.027(4) 0.004(4)
F2 0.111(6) 0.087(6) 0.041(4) -0.022(4) -0.012(5) 0.027(5)
F3 0.100(5) 0.104(6) 0.076(5) 0.009(4) -0.051(4) -0.038(5)
F4 0.056(4) 0.118(6) 0.049(5) 0.043(5) 0.014(4) -0.006(5)
F5 0.104(6) 0.089(5) 0.039(4) 0.007(4) -0.024(4) -0.020(5)
F6 0.102(6) 0.073(5) 0.062(5) 0.037(4) 0.005(4) 0.033(4)
N1 0.039(3) 0.022(2) 0.025(2) 0.0016(17) -0.0098(19) -0.0005(19)
N2 0.025(2) 0.030(2) 0.025(2) 0.0051(18) -0.0038(17) -0.0008(17)
O1 0.051(2) 0.0222(19) 0.0238(18) 0.0003(15) -0.0073(17) 0.0025(17)
O2 0.059(3) 0.0254(19) 0.0218(18) 0.0011(15) -0.0148(18) -0.0037(18)
O3 0.0213(18) 0.045(2) 0.0227(17) 0.0063(16) -0.0021(14) -0.0019(16)
O4 0.027(2) 0.066(3) 0.0198(18) 0.0120(18) -0.0027(15) -0.0068(19)
O1W 0.058(3) 0.026(2) 0.032(2) 0.0009(17) -0.0031(19) -0.0010(18)
O2W 0.040(2) 0.059(3) 0.035(2) 0.004(2) -0.0031(18) -0.003(2)
O3W 0.043(4) 0.048(4) 0.065(4) 0.007(3) 0.000 0.000
O4W 0.050(4) 0.051(4) 0.062(4) 0.011(3) 0.000 0.000
O5W 0.062(4) 0.093(4) 0.073(4) -0.019(3) 0.001(3) 0.014(3)
O6W 0.116(9) 0.112(8) 0.120(8) 0.000 -0.019(7) 0.000
O7W 0.147(8) 0.102(7) 0.296(14) -0.014(8) 0.046(9) -0.006(6)
O8W 0.55(12) 0.82(16) 0.46(9) 0.000 0.000 0.000
O9W 0.46(4) 0.63(5) 1.34(11) 0.61(7) -0.26(5) -0.25(3)

loop_
_atom_type_symbol
_atom_type_description
_atom_type_scat_dispersion_real
_atom_type_scat_dispersion_imag
_atom_type_scat_source
C C 0.0033 0.0016 'International Tables Vol C Tables 4.2.6.8 and 6.1.1.4'
H H 0.0000 0.0000 'International Tables Vol C Tables 4.2.6.8 and 6.1.1.4'
N N 0.0061 0.0033 'International Tables Vol C Tables 4.2.6.8 and 6.1.1.4'
O O 0.0106 0.0060 'International Tables Vol C Tables 4.2.6.8 and 6.1.1.4'
F F 0.0171 0.0103 'International Tables Vol C Tables 4.2.6.8 and 6.1.1.4'
Co Co 0.3494 0.9721 'International Tables Vol C Tables 4.2.6.8 and 6.1.1.4'

loop_
_geom_angle_atom_site_label_1
_geom_angle_atom_site_label_2
_geom_angle_atom_site_label_3
_geom_angle
_geom_angle_site_symmetry_1
_geom_angle_site_symmetry_3
O2 C1 O1 121.5(5) . .
O2 C1 C2 122.3(4) . .
O1 C1 C2 116.2(4) . .
N1 C2 C2 108.8(3) . 29_565
N1 C2 C1 116.7(4) . .
C2 C2 C1 134.4(3) 29_565 .
N1 C3 N1 114.8(6) . 29_565
N1 C3 C4 122.6(3) . .
N1 C3 C4 122.6(3) 29_565 .
F1 C4 F1 126.2(10) 29_565 .
F1 C4 F3 61.2(6) 29_565 .
F1 C4 F3 105.7(9) . .
F1 C4 F3 105.7(9) 29_565 29_565
F1 C4 F3 61.2(6) . 29_565
F3 C4 F3 49.9(10) . 29_565
F1 C4 F2 41.0(6) 29_565 .
F1 C4 F2 110.5(10) . .
F3 C4 F2 101.5(7) . .
F3 C4 F2 136.2(9) 29_565 .
F1 C4 F2 110.5(10) 29_565 29_565
F1 C4 F2 41.0(6) . 29_565
F3 C4 F2 136.2(9) . 29_565
F3 C4 F2 101.5(7) 29_565 29_565
F2 C4 F2 76.5(12) . 29_565
F1 C4 C3 116.5(5) 29_565 .
F1 C4 C3 116.5(5) . .
F3 C4 C3 112.3(8) . .
F3 C4 C3 112.3(8) 29_565 .
F2 C4 C3 109.3(8) . .
F2 C4 C3 109.3(8) 29_565 .
O4 C5 O3 122.1(5) . .
O4 C5 C6 122.3(4) . .
O3 C5 C6 115.6(4) . .
N2 C6 C6 108.4(3) . 22_655
N2 C6 C5 116.0(4) . .
C6 C6 C5 135.7(3) 22_655 .
N2 C7 N2 114.5(6) 22_655 .
N2 C7 C8 122.7(3) 22_655 .
N2 C7 C8 122.7(3) . .
F4 C8 F4 125.1(11) 22_655 .
F4 C8 F5 50.8(7) 22_655 .
F4 C8 F5 111.0(11) . .
F4 C8 F5 111.0(11) 22_655 22_655
F4 C8 F5 50.8(7) . 22_655
F5 C8 F5 67.8(11) . 22_655
F4 C8 F6 108.7(10) 22_655 22_655
F4 C8 F6 46.6(7) . 22_655
F5 C8 F6 139.2(9) . 22_655
F5 C8 F6 97.1(7) 22_655 22_655
F4 C8 F6 46.6(7) 22_655 .
F4 C8 F6 108.7(10) . .
F5 C8 F6 97.1(7) . .
F5 C8 F6 139.2(9) 22_655 .
F6 C8 F6 69.2(11) 22_655 .
F4 C8 C7 117.4(6) 22_655 .
F4 C8 C7 117.4(6) . .
F5 C8 C7 110.9(7) . .
F5 C8 C7 110.9(7) 22_655 .
F6 C8 C7 109.9(8) 22_655 .
F6 C8 C7 109.9(7) . .
O3 Co1 O1 169.82(15) . .
O3 Co1 N1 106.66(16) . .
O1 Co1 N1 78.08(14) . .
O3 Co1 O1W 91.34(15) . .
O1 Co1 O1W 84.01(14) . .
N1 Co1 O1W 161.98(15) . .
O3 Co1 N2 77.33(14) . .
O1 Co1 N2 111.65(16) . .
N1 Co1 N2 94.37(17) . .
O1W Co1 N2 90.36(15) . .
O3 Co1 O2W 83.14(15) . .
O1 Co1 O2W 87.49(16) . .
N1 Co1 O2W 95.28(17) . .
O1W Co1 O2W 85.83(16) . .
N2 Co1 O2W 160.01(16) . .
O2 Co2 O2 92.1(2) 31_665 12_454
O2 Co2 O4 177.66(15) 31_665 .
O2 Co2 O4 86.50(15) 12_454 .
O2 Co2 O4 86.50(15) 31_665 22_655
O2 Co2 O4 177.66(16) 12_454 22_655
O4 Co2 O4 94.8(2) . 22_655
O2 Co2 O3W 91.64(18) 31_665 .
O2 Co2 O3W 91.64(18) 12_454 .
O4 Co2 O3W 90.31(18) . .
O4 Co2 O3W 90.31(19) 22_655 .
O2 Co2 O4W 88.69(17) 31_665 .
O2 Co2 O4W 88.69(17) 12_454 .
O4 Co2 O4W 89.37(17) . .
O4 Co2 O4W 89.37(17) 22_655 .
O3W Co2 O4W 179.5(3) . .
F2 F1 C4 74.3(9) 29_565 .
F2 F1 F3 134.8(11) 29_565 29_565
C4 F1 F3 61.9(7) . 29_565
F1 F2 C4 64.7(8) 29_565 .
F1 F2 F2 108.6(9) 29_565 29_565
C4 F2 F2 51.7(6) . 29_565
F3 F3 F1 115.4(5) 29_565 29_565
F3 F3 C4 65.1(5) 29_565 .
F1 F3 C4 56.9(5) 29_565 .
F6 F4 F5 144.3(12) 22_655 22_655
F6 F4 C8 74.3(9) 22_655 .
F5 F4 C8 70.9(9) 22_655 .
F4 F5 C8 58.3(6) 22_655 .
F4 F5 F5 107.1(7) 22_655 22_655
C8 F5 F5 56.1(5) . 22_655
F4 F6 C8 59.2(7) 22_655 .
F4 F6 F6 107.2(8) 22_655 22_655
C8 F6 F6 55.4(5) . 22_655
C3 N1 C2 103.8(4) . .
C3 N1 Co1 144.1(4) . .
C2 N1 Co1 111.4(3) . .
C7 N2 C6 104.4(4) . .
C7 N2 Co1 143.7(4) . .
C6 N2 Co1 111.7(3) . .
C1 O1 Co1 116.7(3) . .
C1 O2 Co2 135.2(3) . 11_544
C5 O3 Co1 119.3(3) . .
C5 O4 Co2 138.6(3) . .
Co1 O1W H1WA 126.0 . .
Co1 O1W H1WB 124.5 . .
H1WA O1W H1WB 107.7 . .
Co1 O2W H2WA 114.5 . .
Co1 O2W H2WB 119.1 . .
H2WA O2W H2WB 105.1 . .
Co2 O3W H3W 109.5 . .
Co2 O4W H4W 109.5 . .
H5WA O5W H5WB 123.9 . .
H7WA O7W H7WB 100.3 . .
H9WA O9W H9WB 99.7 . .

loop_
_geom_bond_atom_site_label_1
_geom_bond_atom_site_label_2
_geom_bond_distance
_geom_bond_site_symmetry_2
C1 O2 1.262(6) .
C1 O1 1.265(6) .
C1 C2 1.478(6) .
C2 N1 1.358(6) .
C2 C2 1.389(9) 29_565
C3 N1 1.343(5) .
C3 N1 1.343(5) 29_565
C3 C4 1.495(11) .
C4 F1 1.259(8) 29_565
C4 F1 1.259(8) .
C4 F3 1.325(12) .
C4 F3 1.325(12) 29_565
C4 F2 1.341(11) .
C4 F2 1.341(11) 29_565
C5 O4 1.251(6) .
C5 O3 1.256(6) .
C5 C6 1.492(7) .
C6 N2 1.362(6) .
C6 C6 1.386(10) 22_655
C7 N2 1.334(5) 22_655
C7 N2 1.334(5) .
C7 C8 1.494(11) .
C8 F4 1.213(8) 22_655
C8 F4 1.213(8) .
C8 F5 1.347(11) .
C8 F5 1.347(11) 22_655
C8 F6 1.359(11) 22_655
C8 F6 1.359(11) .
Co1 O3 2.059(3) .
Co1 O1 2.081(3) .
Co1 N1 2.133(4) .
Co1 O1W 2.149(4) .
Co1 N2 2.152(4) .
Co1 O2W 2.154(4) .
Co2 O2 2.036(4) 31_665
Co2 O2 2.036(4) 12_454
Co2 O4 2.038(4) .
Co2 O4 2.038(4) 22_655
Co2 O3W 2.141(6) .
Co2 O4W 2.162(6) .
F1 F2 0.913(12) 29_565
F1 F3 1.317(12) 29_565
F2 F1 0.913(12) 29_565
F2 F2 1.66(2) 29_565
F3 F3 1.117(19) 29_565
F3 F1 1.317(12) 29_565
F4 F6 1.026(13) 22_655
F4 F5 1.105(13) 22_655
F5 F4 1.105(13) 22_655
F5 F5 1.503(19) 22_655
F6 F4 1.026(13) 22_655
F6 F6 1.54(2) 22_655
O2 Co2 2.036(4) 11_544
O1W H1WA 0.8501 .
O1W H1WB 0.8501 .
O2W H2WA 0.8255 .
O2W H2WB 0.8290 .
O3W H3W 0.8200 .
O4W H4W 0.8198 .
O5W H5WA 0.8116 .
O5W H5WB 0.8500 .
O6W H6W 0.8182 .
O7W H7WA 0.8156 .
O7W H7WB 0.7328 .
O8W H8W 0.8454 .
O9W H9WA 0.8200 .
O9W H9WB 0.8200 .

loop_
_geom_torsion_atom_site_label_1
_geom_torsion_atom_site_label_2
_geom_torsion_atom_site_label_3
_geom_torsion_atom_site_label_4
_geom_torsion
_geom_torsion_site_symmetry_1
_geom_torsion_site_symmetry_4
O2 C1 C2 N1 168.5(5) . .
O1 C1 C2 N1 -9.5(7) . .
O2 C1 C2 C2 -15.8(7) . 29_565
O1 C1 C2 C2 166.1(3) . 29_565
N1 C3 C4 F1 -174.8(9) . 29_565
N1 C3 C4 F1 4.7(14) 29_565 29_565
N1 C3 C4 F1 -4.7(14) . .
N1 C3 C4 F1 174.8(9) 29_565 .
N1 C3 C4 F3 117.3(8) . .
N1 C3 C4 F3 -63.1(11) 29_565 .
N1 C3 C4 F3 63.1(11) . 29_565
N1 C3 C4 F3 -117.3(8) 29_565 29_565
N1 C3 C4 F2 -130.8(8) . .
N1 C3 C4 F2 48.8(12) 29_565 .
N1 C3 C4 F2 -48.8(12) . 29_565
N1 C3 C4 F2 130.8(8) 29_565 29_565
O4 C5 C6 N2 -179.4(5) . .
O3 C5 C6 N2 1.2(7) . .
O4 C5 C6 C6 1.0(7) . 22_655
O3 C5 C6 C6 -178.4(3) . 22_655
N2 C7 C8 F4 -176.8(10) 22_655 22_655
N2 C7 C8 F4 1.4(15) . 22_655
N2 C7 C8 F4 -1.4(15) 22_655 .
N2 C7 C8 F4 176.8(10) . .
N2 C7 C8 F5 127.6(7) 22_655 .
N2 C7 C8 F5 -54.2(11) . .
N2 C7 C8 F5 54.2(11) 22_655 22_655
N2 C7 C8 F5 -127.6(7) . 22_655
N2 C7 C8 F6 -51.9(11) 22_655 22_655
N2 C7 C8 F6 126.2(8) . 22_655
N2 C7 C8 F6 -126.2(8) 22_655 .
N2 C7 C8 F6 51.9(11) . .
F1 C4 F1 F2 79.6(17) 29_565 29_565
F3 C4 F1 F2 145.1(12) . 29_565
F3 C4 F1 F2 168.4(12) 29_565 29_565
F2 C4 F1 F2 36.0(11) . 29_565
C3 C4 F1 F2 -89.4(12) . 29_565
F1 C4 F1 F3 -88.9(15) 29_565 29_565
F3 C4 F1 F3 -23.3(7) . 29_565
F2 C4 F1 F3 -132.4(10) . 29_565
F2 C4 F1 F3 -168.4(12) 29_565 29_565
C3 C4 F1 F3 102.2(10) . 29_565
F1 C4 F2 F1 122.1(14) . 29_565
F3 C4 F2 F1 10.3(11) . 29_565
F3 C4 F2 F1 52.8(16) 29_565 29_565
F2 C4 F2 F1 145.5(8) 29_565 29_565
C3 C4 F2 F1 -108.5(10) . 29_565
F1 C4 F2 F2 -145.5(8) 29_565 29_565
F1 C4 F2 F2 -23.4(6) . 29_565
F3 C4 F2 F2 -135.1(9) . 29_565
F3 C4 F2 F2 -92.7(12) 29_565 29_565
C3 C4 F2 F2 106.0(8) . 29_565
F1 C4 F3 F3 150.1(6) 29_565 29_565
F1 C4 F3 F3 27.0(6) . 29_565
F2 C4 F3 F3 142.4(8) . 29_565
F2 C4 F3 F3 59.9(11) 29_565 29_565
C3 C4 F3 F3 -101.0(6) . 29_565
F1 C4 F3 F1 -123.1(11) . 29_565
F3 C4 F3 F1 -150.1(6) 29_565 29_565
F2 C4 F3 F1 -7.7(8) . 29_565
F2 C4 F3 F1 -90.2(13) 29_565 29_565
C3 C4 F3 F1 108.9(6) . 29_565
F4 C8 F4 F6 82.8(18) 22_655 22_655
F5 C8 F4 F6 138.9(11) . 22_655
F5 C8 F4 F6 172.4(12) 22_655 22_655
F6 C8 F4 F6 33.3(10) . 22_655
C7 C8 F4 F6 -92.2(12) . 22_655
F4 C8 F4 F5 -89.5(18) 22_655 22_655
F5 C8 F4 F5 -33.4(10) . 22_655
F6 C8 F4 F5 -172.4(12) 22_655 22_655
F6 C8 F4 F5 -139.1(11) . 22_655
C7 C8 F4 F5 95.5(11) . 22_655
F4 C8 F5 F4 -118.8(14) . 22_655
F5 C8 F5 F4 -146.3(8) 22_655 22_655
F6 C8 F5 F4 -71.8(15) 22_655 22_655
F6 C8 F5 F4 -5.6(9) . 22_655
C7 C8 F5 F4 108.9(8) . 22_655
F4 C8 F5 F5 146.3(8) 22_655 22_655
F4 C8 F5 F5 27.5(7) . 22_655
F6 C8 F5 F5 74.4(12) 22_655 22_655
F6 C8 F5 F5 140.7(8) . 22_655
C7 C8 F5 F5 -104.9(7) . 22_655
F4 C8 F6 F4 121.0(14) . 22_655
F5 C8 F6 F4 6.0(10) . 22_655
F5 C8 F6 F4 70.0(16) 22_655 22_655
F6 C8 F6 F4 146.2(8) 22_655 22_655
C7 C8 F6 F4 -109.3(9) . 22_655
F4 C8 F6 F6 -146.2(8) 22_655 22_655
F4 C8 F6 F6 -25.2(7) . 22_655
F5 C8 F6 F6 -140.3(8) . 22_655
F5 C8 F6 F6 -76.2(12) 22_655 22_655
C7 C8 F6 F6 104.5(7) . 22_655
N1 C3 N1 C2 -0.6(9) 29_565 .
C4 C3 N1 C2 179.0(8) . .
N1 C3 N1 Co1 168.8(2) 29_565 .
C4 C3 N1 Co1 -11.6(13) . .
C2 C2 N1 C3 0.4(5) 29_565 .
C1 C2 N1 C3 177.1(5) . .
C2 C2 N1 Co1 -172.99(15) 29_565 .
C1 C2 N1 Co1 3.7(6) . .
O3 Co1 N1 C3 21.4(8) . .
O1 Co1 N1 C3 -167.9(8) . .
O1W Co1 N1 C3 -161.5(7) . .
N2 Co1 N1 C3 -56.7(8) . .
O2W Co1 N1 C3 105.8(8) . .
O3 Co1 N1 C2 -169.7(3) . .
O1 Co1 N1 C2 1.0(3) . .
O1W Co1 N1 C2 7.5(8) . .
N2 Co1 N1 C2 112.3(4) . .
O2W Co1 N1 C2 -85.3(4) . .
N2 C7 N2 C6 0.4(8) 22_655 .
C8 C7 N2 C6 -177.9(7) . .
N2 C7 N2 Co1 -173.16(18) 22_655 .
C8 C7 N2 Co1 8.5(12) . .
C6 C6 N2 C7 -0.2(5) 22_655 .
C5 C6 N2 C7 -180.0(5) . .
C6 C6 N2 Co1 175.68(14) 22_655 .
C5 C6 N2 Co1 -4.0(5) . .
O3 Co1 N2 C7 177.3(7) . .
O1 Co1 N2 C7 2.3(8) . .
N1 Co1 N2 C7 -76.6(7) . .
O1W Co1 N2 C7 86.0(7) . .
O2W Co1 N2 C7 164.7(7) . .
O3 Co1 N2 C6 4.0(3) . .
O1 Co1 N2 C6 -171.0(3) . .
N1 Co1 N2 C6 110.1(3) . .
O1W Co1 N2 C6 -87.3(3) . .
O2W Co1 N2 C6 -8.6(7) . .
O2 C1 O1 Co1 -167.7(4) . .
C2 C1 O1 Co1 10.4(6) . .
O3 Co1 O1 C1 112.3(8) . .
N1 Co1 O1 C1 -6.5(4) . .
O1W Co1 O1 C1 175.5(4) . .
N2 Co1 O1 C1 -96.5(4) . .
O2W Co1 O1 C1 89.4(4) . .
O1 C1 O2 Co2 -136.8(4) . 11_544
C2 C1 O2 Co2 45.3(8) . 11_544
O4 C5 O3 Co1 -176.8(4) . .
C6 C5 O3 Co1 2.6(6) . .
O1 Co1 O3 C5 148.9(7) . .
N1 Co1 O3 C5 -94.5(4) . .
O1W Co1 O3 C5 86.3(4) . .
N2 Co1 O3 C5 -3.7(4) . .
O2W Co1 O3 C5 172.0(4) . .
O3 C5 O4 Co2 -155.0(4) . .
C6 C5 O4 Co2 25.6(9) . .
O2 Co2 O4 C5 -163(4) 31_665 .
O2 Co2 O4 C5 142.1(6) 12_454 .
O4 Co2 O4 C5 -39.9(7) 22_655 .
O3W Co2 O4 C5 50.4(6) . .
O4W Co2 O4 C5 -129.2(6) . .
